data_4120860
loop_
_publ_author_name
'Shikha Sharma'
'Trideep Rajale'
'David B. Cordes'
'Fernando Hung-Low'
'David M. Birney'

_publ_contact_author_address
;Department of Chemistry and Biochemistry
Texas Tech University
Lubbock, TX 79409
USA
;
_publ_contact_author_email David.Birney@ttu.edu
_publ_contact_author_fax +1-806-742-1289
_publ_contact_author_name 'David M. Birney'
_publ_contact_author_phone +1-806-742-3063
_publ_section_title
;
 Experimental and Computational Studies on the [3,3]- and
 [3,5]-Sigmatropic Rearrangements of Acetoxycyclohexadienones: A Non-ionic
 Mechanism for Acyl Migration
;
_journal_name_full 'Journal of the American Chemical Society'
_journal_page_first 14438
_journal_page_last 14447
_journal_paper_doi 10.1021/ja4077364
_journal_volume 135
_journal_year 2013
_chemical_formula_sum 'C11 H12 O5'
_chemical_formula_weight 224.21
_chemical_name_systematic
; 
 ? 
;
_space_group_IT_number 14
_symmetry_cell_setting monoclinic
_symmetry_space_group_name_Hall '-P 2yn'
_symmetry_space_group_name_H-M 'P 1 21/n 1'
_atom_sites_solution_hydrogens geom
_atom_sites_solution_primary direct
_atom_sites_solution_secondary difmap
_cell_angle_alpha 90.00
_cell_angle_beta 108.7940(10)
_cell_angle_gamma 90.00
_cell_formula_units_Z 4
_cell_length_a 8.5871(8)
_cell_length_b 11.4756(11)
_cell_length_c 11.6880(11)
_cell_measurement_reflns_used 103
_cell_measurement_temperature 150(2)
_cell_measurement_theta_max 25.68
_cell_measurement_theta_min 1.58
_cell_volume 1090.35(18)
_computing_cell_refinement 'Bruker SAINT'
_computing_data_collection 'Bruker APEX2'
_computing_data_reduction 'Bruker SAINT'
_computing_molecular_graphics 'Bruker SHELXTL'
_computing_publication_material 'Bruker SHELXTL'
_computing_structure_refinement 'SHELXL-97 (Sheldrick, 1997)'
_computing_structure_solution 'SHELXS-97 (Sheldrick, 1990)'
_diffrn_ambient_temperature 150(2)
_diffrn_measured_fraction_theta_full 1.000
_diffrn_measured_fraction_theta_max 1.000
_diffrn_measurement_device_type 'Bruker SMART APEX-II CCD'
_diffrn_measurement_method '\w scans'
_diffrn_radiation_monochromator graphite
_diffrn_radiation_source 'fine-focus sealed tube'
_diffrn_radiation_type MoK\a
_diffrn_radiation_wavelength 0.71073
_diffrn_reflns_av_R_equivalents 0.0245
_diffrn_reflns_av_sigmaI/netI 0.0185
_diffrn_reflns_limit_h_max 10
_diffrn_reflns_limit_h_min -10
_diffrn_reflns_limit_k_max 13
_diffrn_reflns_limit_k_min -13
_diffrn_reflns_limit_l_max 14
_diffrn_reflns_limit_l_min -14
_diffrn_reflns_number 10196
_diffrn_reflns_theta_full 25.67
_diffrn_reflns_theta_max 25.67
_diffrn_reflns_theta_min 2.56
_exptl_absorpt_coefficient_mu 0.109
_exptl_absorpt_correction_T_max 0.9819
_exptl_absorpt_correction_T_min 0.9730
_exptl_absorpt_correction_type multi-scan
_exptl_absorpt_process_details 'Bruker SADABS'
_exptl_crystal_colour Colorless
_exptl_crystal_density_diffrn 1.366
_exptl_crystal_description Block
_exptl_crystal_F_000 472
_exptl_crystal_size_max 0.25
_exptl_crystal_size_mid 0.19
_exptl_crystal_size_min 0.17
_refine_diff_density_max 0.246
_refine_diff_density_min -0.179
_refine_diff_density_rms 0.035
_refine_ls_extinction_method none
_refine_ls_goodness_of_fit_ref 1.053
_refine_ls_hydrogen_treatment constr
_refine_ls_matrix_type full
_refine_ls_number_parameters 148
_refine_ls_number_reflns 2071
_refine_ls_number_restraints 0
_refine_ls_restrained_S_all 1.053
_refine_ls_R_factor_all 0.0411
_refine_ls_R_factor_gt 0.0324
_refine_ls_shift/su_max 0.000
_refine_ls_shift/su_mean 0.000
_refine_ls_structure_factor_coef Fsqd
_refine_ls_weighting_details 'calc w=1/[\s^2^(Fo^2^)+(0.0391P)^2^+0.3684P] where P=(Fo^2^+2Fc^2^)/3'
_refine_ls_weighting_scheme calc
_refine_ls_wR_factor_gt 0.0808
_refine_ls_wR_factor_ref 0.0867
_reflns_number_gt 1735
_reflns_number_total 2071
_reflns_threshold_expression >2sigma(I)
_cod_data_source_file ja4077364_si_001_3.cif
_cod_data_source_block 9
_cod_original_sg_symbol_H-M 'P 21/n'
_cod_database_code 4120860

loop_
_symmetry_equiv_pos_as_xyz
'x, y, z'
'-x+1/2, y+1/2, -z+1/2'
'-x, -y, -z'
'x-1/2, -y-1/2, z-1/2'

loop_
_atom_site_label
_atom_site_type_symbol
_atom_site_fract_x
_atom_site_fract_y
_atom_site_fract_z
_atom_site_U_iso_or_equiv
_atom_site_adp_type
_atom_site_occupancy
_atom_site_symmetry_multiplicity
_atom_site_calc_flag
_atom_site_refinement_flags
C1 C 0.20365(16) 0.85761(12) 0.81639(12) 0.0234(3) Uani 1 1 d .
C2 C 0.09198(16) 0.96734(12) 0.78374(12) 0.0235(3) Uani 1 1 d .
C3 C -0.03093(16) 0.97458(13) 0.66281(12) 0.0267(3) Uani 1 1 d .
C4 C -0.04238(17) 0.88679(13) 0.58483(13) 0.0302(3) Uani 1 1 d .
H4 H -0.1224 0.8925 0.5069 0.036 Uiso 1 1 calc R
C5 C 0.06054(19) 0.78362(13) 0.61265(13) 0.0310(3) Uani 1 1 d .
H5 H 0.0449 0.7248 0.5528 0.037 Uiso 1 1 calc R
C6 C 0.17615(18) 0.76879(12) 0.71929(13) 0.0283(3) Uani 1 1 d .
H6 H 0.2421 0.7004 0.7336 0.034 Uiso 1 1 calc R
C7 C -0.13473(19) 1.08218(15) 0.63434(15) 0.0380(4) Uani 1 1 d .
H7A H -0.2096 1.0780 0.5510 0.057 Uiso 1 1 calc R
H7B H -0.0637 1.1507 0.6434 0.057 Uiso 1 1 calc R
H7C H -0.1988 1.0883 0.6899 0.057 Uiso 1 1 calc R
C8 C 0.04140(17) 0.77661(12) 0.92866(13) 0.0279(3) Uani 1 1 d .
C9 C 0.04978(19) 0.72044(15) 1.04534(14) 0.0361(4) Uani 1 1 d .
H9A H -0.0429 0.7470 1.0702 0.054 Uiso 1 1 calc R
H9B H 0.1533 0.7418 1.1073 0.054 Uiso 1 1 calc R
H9C H 0.0445 0.6356 1.0353 0.054 Uiso 1 1 calc R
C10 C 0.42967(17) 0.96032(12) 0.78660(12) 0.0250(3) Uani 1 1 d .
C11 C 0.60855(18) 0.98485(15) 0.84188(14) 0.0362(4) Uani 1 1 d .
H11A H 0.6722 0.9230 0.8198 0.054 Uiso 1 1 calc R
H11B H 0.6367 0.9879 0.9300 0.054 Uiso 1 1 calc R
H11C H 0.6346 1.0598 0.8122 0.054 Uiso 1 1 calc R
O1 O 0.37391(11) 0.89234(8) 0.86033(8) 0.0256(2) Uani 1 1 d .
O2 O 0.11324(13) 1.04318(9) 0.85954(9) 0.0324(3) Uani 1 1 d .
O3 O 0.34136(12) 0.99425(9) 0.69021(8) 0.0302(2) Uani 1 1 d .
O4 O 0.19364(11) 0.80641(8) 0.92643(8) 0.0263(2) Uani 1 1 d .
O5 O -0.08078(13) 0.79491(10) 0.84488(10) 0.0373(3) Uani 1 1 d .

loop_
_atom_site_aniso_label
_atom_site_aniso_U_11
_atom_site_aniso_U_22
_atom_site_aniso_U_33
_atom_site_aniso_U_23
_atom_site_aniso_U_13
_atom_site_aniso_U_12
C1 0.0213(7) 0.0224(7) 0.0236(7) 0.0035(5) 0.0035(5) -0.0011(5)
C2 0.0229(7) 0.0213(7) 0.0270(7) 0.0022(6) 0.0090(5) -0.0023(5)
C3 0.0200(6) 0.0308(8) 0.0284(7) 0.0091(6) 0.0067(5) -0.0007(6)
C4 0.0251(7) 0.0362(8) 0.0246(7) 0.0055(6) 0.0014(6) -0.0080(6)
C5 0.0364(8) 0.0262(8) 0.0292(8) -0.0046(6) 0.0088(6) -0.0091(6)
C6 0.0309(7) 0.0191(7) 0.0346(8) -0.0002(6) 0.0101(6) -0.0017(6)
C7 0.0317(8) 0.0446(10) 0.0390(9) 0.0153(7) 0.0134(7) 0.0133(7)
C8 0.0258(7) 0.0238(7) 0.0338(8) 0.0017(6) 0.0092(6) 0.0002(6)
C9 0.0328(8) 0.0391(9) 0.0378(8) 0.0077(7) 0.0135(7) 0.0003(7)
C10 0.0264(7) 0.0241(7) 0.0261(7) -0.0033(6) 0.0106(6) -0.0008(6)
C11 0.0256(8) 0.0479(10) 0.0358(8) -0.0008(7) 0.0108(6) -0.0057(7)
O1 0.0194(5) 0.0288(5) 0.0259(5) 0.0037(4) 0.0036(4) -0.0015(4)
O2 0.0380(6) 0.0259(5) 0.0320(5) -0.0017(4) 0.0097(4) 0.0033(4)
O3 0.0312(5) 0.0303(5) 0.0272(5) 0.0026(4) 0.0068(4) -0.0027(4)
O4 0.0235(5) 0.0272(5) 0.0263(5) 0.0066(4) 0.0052(4) -0.0008(4)
O5 0.0254(5) 0.0458(7) 0.0379(6) 0.0095(5) 0.0061(5) -0.0022(5)

loop_
_atom_type_symbol
_atom_type_description
_atom_type_scat_dispersion_real
_atom_type_scat_dispersion_imag
_atom_type_scat_source
C C 0.0033 0.0016 'International Tables Vol C Tables 4.2.6.8 and 6.1.1.4'
H H 0.0000 0.0000 'International Tables Vol C Tables 4.2.6.8 and 6.1.1.4'
O O 0.0106 0.0060 'International Tables Vol C Tables 4.2.6.8 and 6.1.1.4'

loop_
_geom_angle_atom_site_label_1
_geom_angle_atom_site_label_2
_geom_angle_atom_site_label_3
_geom_angle
O1 C1 O4 98.05(9)
O1 C1 C6 110.80(11)
O4 C1 C6 111.17(11)
O1 C1 C2 109.78(11)
O4 C1 C2 109.87(11)
C6 C1 C2 115.75(11)
O2 C2 C3 123.69(13)
O2 C2 C1 117.79(12)
C3 C2 C1 118.52(12)
C4 C3 C2 118.96(13)
C4 C3 C7 124.12(13)
C2 C3 C7 116.91(13)
C3 C4 C5 123.72(13)
C3 C4 H4 118.1
C5 C4 H4 118.1
C6 C5 C4 122.09(14)
C6 C5 H5 119.0
C4 C5 H5 119.0
C5 C6 C1 120.96(13)
C5 C6 H6 119.5
C1 C6 H6 119.5
C3 C7 H7A 109.5
C3 C7 H7B 109.5
H7A C7 H7B 109.5
C3 C7 H7C 109.5
H7A C7 H7C 109.5
H7B C7 H7C 109.5
O5 C8 O4 122.23(13)
O5 C8 C9 126.46(14)
O4 C8 C9 111.30(12)
C8 C9 H9A 109.5
C8 C9 H9B 109.5
H9A C9 H9B 109.5
C8 C9 H9C 109.5
H9A C9 H9C 109.5
H9B C9 H9C 109.5
O3 C10 O1 122.38(12)
O3 C10 C11 126.62(13)
O1 C10 C11 111.00(12)
C10 C11 H11A 109.5
C10 C11 H11B 109.5
H11A C11 H11B 109.5
C10 C11 H11C 109.5
H11A C11 H11C 109.5
H11B C11 H11C 109.5
C10 O1 C1 117.20(10)
C8 O4 C1 116.98(10)

loop_
_geom_bond_atom_site_label_1
_geom_bond_atom_site_label_2
_geom_bond_distance
C1 O1 1.4409(16)
C1 O4 1.4417(16)
C1 C6 1.487(2)
C1 C2 1.5540(19)
C2 O2 1.2130(17)
C2 C3 1.4688(19)
C3 C4 1.341(2)
C3 C7 1.496(2)
C4 C5 1.450(2)
C4 H4 0.9500
C5 C6 1.331(2)
C5 H5 0.9500
C6 H6 0.9500
C7 H7A 0.9800
C7 H7B 0.9800
C7 H7C 0.9800
C8 O5 1.2007(17)
C8 O4 1.3595(17)
C8 C9 1.489(2)
C9 H9A 0.9800
C9 H9B 0.9800
C9 H9C 0.9800
C10 O3 1.2023(16)
C10 O1 1.3588(16)
C10 C11 1.489(2)
C11 H11A 0.9800
C11 H11B 0.9800
C11 H11C 0.9800
